data_7221877
loop_
_publ_author_name
'Thomas, Sajesh P.'
'Jayatilaka, Dylan'
'Guru Row, T. N.'

_publ_section_title
;
 SO chalcogen bonding in sulfa drugs: insights from multipole charge
 density and X-ray wavefunction of acetazolamide.
;
_journal_issue 38
_journal_name_full 'Physical chemistry chemical physics : PCCP'
_journal_page_first 25411
_journal_page_last 25420
_journal_paper_doi 10.1039/c5cp04412j
_journal_volume 17
_journal_year 2015
_chemical_formula_moiety 'C4 H6 N4 O3 S2'
_chemical_formula_sum 'C4 H6 N4 O3 S2'
_chemical_formula_weight 222.27
_chemical_name_common acetazolamide
_chemical_name_systematic acetazolamide
_space_group_IT_number 2
_symmetry_cell_setting triclinic
_symmetry_Int_Tables_number 2
_symmetry_space_group_name_Hall '-P 1'
_symmetry_space_group_name_H-M 'P -1'
_audit_conform_dict_location ftp://ftp.iucr.org/pub/cif_core.dic
_audit_conform_dict_name cif_core.dic
_audit_conform_dict_version 2.3
_audit_creation_date '07-Oct-10 T11:24:03-00:00'
_audit_creation_method 'XD routine XDCIF'
_audit_update_record
;
2015-07-27 deposited with the CCDC.
2015-08-25 downloaded from the CCDC.
;
_cell_angle_alpha 104.658(9)
_cell_angle_beta 99.308(8)
_cell_angle_gamma 99.803(8)
_cell_formula_units_Z 2
_cell_length_a 5.2819(5)
_cell_length_b 8.9293(9)
_cell_length_c 9.3525(9)
_cell_measurement_reflns_used 57667
_cell_measurement_temperature 100(2)
_cell_measurement_theta_max 52.0090
_cell_measurement_theta_min 2.4135
_cell_volume 410.69(7)
_computing_cell_refinement
;
CrysAlisPro, Agilent Technologies,
Version 1.171.36.28 (release 01-02-2013 CrysAlis171 .NET)
(compiled Feb  1 2013,16:14:44)
;
_computing_data_collection
;
CrysAlisPro, Agilent Technologies,
Version 1.171.36.28 (release 01-02-2013 CrysAlis171 .NET)
(compiled Feb  1 2013,16:14:44)
;
_computing_data_reduction
;
CrysAlisPro, Agilent Technologies,
Version 1.171.36.28 (release 01-02-2013 CrysAlis171 .NET)
(compiled Feb  1 2013,16:14:44)
;
_computing_molecular_graphics 'Volkov et al, (2006)'
_computing_publication_material 'Volkov et al, (2006)'
_computing_structure_refinement 'Volkov et al, (2006)'
_computing_structure_solution 'SHELXS-97 (Sheldrick, 2008)'
_diffrn_ambient_temperature 100(2)
_diffrn_detector_area_resol_mean 16.0839
_diffrn_measured_fraction_theta_full 0.999
_diffrn_measured_fraction_theta_max 0.993
_diffrn_measurement_details
;
  1 omega   20.00  102.00   1.0000    8.0000
omega____ theta____ kappa____ phi______ frames
    -       33.4007   57.0000 -150.0000 82

  2 omega  -37.00   60.00   1.0000    8.0000
omega____ theta____ kappa____ phi______ frames
    -       33.4007  -77.0000   90.0000 97

  3 omega   11.00   42.00   1.0000    9.0000
omega____ theta____ kappa____ phi______ frames
    -       40.0000   80.0000  -58.3306 31

  4 omega   20.00   46.00   1.0000   10.0000
omega____ theta____ kappa____ phi______ frames
    -       48.0000   80.0000  -31.3315 26

  5 omega   73.00  145.00   1.0000   30.0000
omega____ theta____ kappa____ phi______ frames
    -       73.1180   30.0000  150.0000 72

  6 omega    0.00   68.00   1.0000   30.0000
omega____ theta____ kappa____ phi______ frames
    -       73.1180  -30.0000  -30.0000 68

  7 omega   20.00   92.00   1.0000   30.0000
omega____ theta____ kappa____ phi______ frames
    -       73.1180  -80.0000  144.3997 72

  8 omega   64.00   90.00   1.0000   30.0000
omega____ theta____ kappa____ phi______ frames
    -       73.1180  -80.0000 -158.6601 26

  9 omega    5.00   69.00   1.0000   30.0000
omega____ theta____ kappa____ phi______ frames
    -       73.1180  -30.0000 -120.0000 64

 10 omega   14.00   57.00   1.0000   30.0000
omega____ theta____ kappa____ phi______ frames
    -       73.1180  -30.0000  -60.0000 43

 11 omega   62.00  146.00   1.0000   30.0000
omega____ theta____ kappa____ phi______ frames
    -       73.1180   30.0000 -120.0000 84

 12 omega    6.00   96.00   1.0000   30.0000
omega____ theta____ kappa____ phi______ frames
    -       73.1180  -80.0000  -93.7036 90

 13 omega    6.00   32.00   1.0000   30.0000
omega____ theta____ kappa____ phi______ frames
    -       73.1180  -45.0000  150.0000 26

 14 omega   41.00   75.00   1.0000   30.0000
omega____ theta____ kappa____ phi______ frames
    -       73.1180  -45.0000  150.0000 34

 15 omega   18.00   91.00   1.0000   30.0000
omega____ theta____ kappa____ phi______ frames
    -       73.1180  -80.0000   64.9892 73

 16 omega   28.00   65.00   1.0000   30.0000
omega____ theta____ kappa____ phi______ frames
    -       73.1180  -30.0000   30.0000 37

 17 omega   39.00   94.00   1.0000   30.0000
omega____ theta____ kappa____ phi______ frames
    -       73.1180  -80.0000  -33.4817 55

 18 omega -116.00  -27.00   1.0000   10.0000
omega____ theta____ kappa____ phi______ frames
    -      -48.0000  -60.0000   39.8626 89

 19 omega  -46.00  -20.00   1.0000   12.0000
omega____ theta____ kappa____ phi______ frames
    -      -52.0000  -80.0000  -77.2394 26

 20 omega   21.00   47.00   1.0000   12.0000
omega____ theta____ kappa____ phi______ frames
    -       52.0000   79.0000   45.7266 26

 21 omega   20.00   46.00   1.0000   12.0000
omega____ theta____ kappa____ phi______ frames
    -       52.0000   80.0000  129.5822 26

 22 omega  -47.00  -21.00   1.0000   12.0000
omega____ theta____ kappa____ phi______ frames
    -      -52.0000  -79.0000   11.9763 26

 23 omega -134.00  -34.00   1.0000   20.0000
omega____ theta____ kappa____ phi______ frames
    -      -64.0000  -77.0000 -180.0000 100

 24 omega -134.00  -34.00   1.0000   20.0000
omega____ theta____ kappa____ phi______ frames
    -      -64.0000  -77.0000  120.0000 100

 25 omega   51.00  141.00   1.0000   30.0000
omega____ theta____ kappa____ phi______ frames
    -       73.1180   61.0000    0.0000 90

 26 omega    3.00  103.00   1.0000   30.0000
omega____ theta____ kappa____ phi______ frames
    -       73.1180  -77.0000  -60.0000 100

 27 omega   51.00  141.00   1.0000   30.0000
omega____ theta____ kappa____ phi______ frames
    -       73.1180   61.0000   60.0000 90

 28 omega   43.00  143.00   1.0000   30.0000
omega____ theta____ kappa____ phi______ frames
    -       73.1180   77.0000 -120.0000 100

 29 omega   51.00  141.00   1.0000   30.0000
omega____ theta____ kappa____ phi______ frames
    -       73.1180   61.0000  -60.0000 90

 30 omega   12.00   46.00   1.0000    9.0000
omega____ theta____ kappa____ phi______ frames
    -       44.0000   80.0000  104.5876 34

 31 omega   21.00   49.00   1.0000   12.0000
omega____ theta____ kappa____ phi______ frames
    -       52.0000   78.0000 -130.9484 28

 32 omega   20.00   46.00   1.0000   12.0000
omega____ theta____ kappa____ phi______ frames
    -       52.0000   80.0000  166.9644 26

 33 omega -130.00  -31.00   1.0000   20.0000
omega____ theta____ kappa____ phi______ frames
    -      -60.0000  -75.0000  -23.9765 99

 34 omega  -94.00    6.00   1.0000   20.0000
omega____ theta____ kappa____ phi______ frames
    -      -64.0000   77.0000  -30.0000 100

 35 omega -134.00  -34.00   1.0000   20.0000
omega____ theta____ kappa____ phi______ frames
    -      -64.0000  -77.0000  -90.0000 100

 36 omega   43.00  143.00   1.0000   30.0000
omega____ theta____ kappa____ phi______ frames
    -       73.1180   77.0000 -180.0000 100

 37 omega   43.00  143.00   1.0000   30.0000
omega____ theta____ kappa____ phi______ frames
    -       73.1180   77.0000   90.0000 100

 38 omega   43.00  143.00   1.0000   30.0000
omega____ theta____ kappa____ phi______ frames
    -       73.1180   77.0000   30.0000 100

 39 omega    0.00   69.00   1.0000   30.0000
omega____ theta____ kappa____ phi______ frames
    -       73.1180  -30.0000   90.0000 69

 40 omega    2.00  105.00   1.0000   30.0000
omega____ theta____ kappa____ phi______ frames
    -       73.1180  -80.0000   64.9892 103

 41 omega    0.00   69.00   1.0000   30.0000
omega____ theta____ kappa____ phi______ frames
    -       73.1180  -30.0000 -180.0000 69

 42 omega    0.00   46.00   1.0000    8.0000
omega____ theta____ kappa____ phi______ frames
    -       32.0000   80.0000   20.3614 46

 43 omega  -35.00   55.00   1.0000    8.0000
omega____ theta____ kappa____ phi______ frames
    -       33.4007  -57.0000 -120.0000 90

 44 omega    9.00   47.00   1.0000    9.0000
omega____ theta____ kappa____ phi______ frames
    -       40.0000   79.0000 -119.3880 38

 45 omega -126.00  -27.00   1.0000   16.0000
omega____ theta____ kappa____ phi______ frames
    -      -56.0000  -76.0000 -120.3123 99

 46 omega -134.00  -34.00   1.0000   20.0000
omega____ theta____ kappa____ phi______ frames
    -      -64.0000  -77.0000   60.0000 100

 47 omega   43.00  143.00   1.0000   30.0000
omega____ theta____ kappa____ phi______ frames
    -       73.1180   77.0000 -150.0000 100

 48 omega   43.00  143.00   1.0000   30.0000
omega____ theta____ kappa____ phi______ frames
    -       73.1180   77.0000  120.0000 100

 49 omega   43.00  143.00   1.0000   30.0000
omega____ theta____ kappa____ phi______ frames
    -       73.1180   77.0000    0.0000 100

 50 omega   43.00  143.00   1.0000   30.0000
omega____ theta____ kappa____ phi______ frames
    -       73.1180   77.0000  -30.0000 100

 51 omega   43.00  143.00   1.0000   30.0000
omega____ theta____ kappa____ phi______ frames
    -       73.1180   77.0000  -60.0000 100

 52 omega    5.00   95.00   1.0000   30.0000
omega____ theta____ kappa____ phi______ frames
    -       73.1180  -61.0000 -180.0000 90

 53 omega   43.00  143.00   1.0000   30.0000
omega____ theta____ kappa____ phi______ frames
    -       73.1180   77.0000  150.0000 100

 54 omega    8.00   46.00   1.0000    9.0000
omega____ theta____ kappa____ phi______ frames
    -       40.0000   80.0000  154.7406 38

 55 omega  -46.00  -16.00   1.0000   10.0000
omega____ theta____ kappa____ phi______ frames
    -      -48.0000  -80.0000   55.3881 30

 56 omega   17.00   49.00   1.0000   10.0000
omega____ theta____ kappa____ phi______ frames
    -       48.0000   78.0000  -46.4685 32

 57 omega -129.00  -33.00   1.0000   20.0000
omega____ theta____ kappa____ phi______ frames
    -      -60.0000  -72.0000    7.1546 96

 58 omega -134.00  -34.00   1.0000   20.0000
omega____ theta____ kappa____ phi______ frames
    -      -64.0000  -77.0000   30.0000 100

 59 omega -134.00  -34.00   1.0000   20.0000
omega____ theta____ kappa____ phi______ frames
    -      -64.0000  -77.0000  -60.0000 100

 60 omega -134.00  -34.00   1.0000   20.0000
omega____ theta____ kappa____ phi______ frames
    -      -64.0000  -77.0000  150.0000 100

 61 omega -134.00  -34.00   1.0000   20.0000
omega____ theta____ kappa____ phi______ frames
    -      -64.0000  -77.0000 -150.0000 100

 62 omega -134.00  -34.00   1.0000   20.0000
omega____ theta____ kappa____ phi______ frames
    -      -64.0000  -77.0000  -35.3714 100

 63 omega    2.00  105.00   1.0000   30.0000
omega____ theta____ kappa____ phi______ frames
    -       73.1180  -80.0000  -93.7036 103

 64 omega   43.00  143.00   1.0000   30.0000
omega____ theta____ kappa____ phi______ frames
    -       73.1180   77.0000  -90.0000 100

 65 omega   43.00  143.00   1.0000   30.0000
omega____ theta____ kappa____ phi______ frames
    -       73.1180   77.0000   60.0000 100

 66 omega    3.00  104.00   1.0000    8.0000
omega____ theta____ kappa____ phi______ frames
    -       33.4007   77.0000   90.0000 101

 67 omega    8.00  106.00   1.0000    8.0000
omega____ theta____ kappa____ phi______ frames
    -       33.4007   37.0000  -60.0000 98

 68 omega   17.00   47.00   1.0000   10.0000
omega____ theta____ kappa____ phi______ frames
    -       48.0000   79.0000 -114.2714 30

 69 omega -126.00  -27.00   1.0000   16.0000
omega____ theta____ kappa____ phi______ frames
    -      -56.0000  -75.0000  166.4891 99

 70 omega -130.00  -32.00   1.0000   20.0000
omega____ theta____ kappa____ phi______ frames
    -      -60.0000  -74.0000  114.6133 98

 71 omega -134.00  -34.00   1.0000   20.0000
omega____ theta____ kappa____ phi______ frames
    -      -64.0000  -77.0000   76.1375 100

 72 omega -134.00  -35.00   1.0000   20.0000
omega____ theta____ kappa____ phi______ frames
    -      -64.0000  -76.0000  -75.5477 99

 73 omega -134.00  -34.00   1.0000   20.0000
omega____ theta____ kappa____ phi______ frames
    -      -64.0000  -77.0000   90.0000 100

 74 omega    3.00  104.00   1.0000   30.0000
omega____ theta____ kappa____ phi______ frames
    -       73.1180  -79.0000    0.0000 101

 75 omega    0.00   69.00   1.0000   30.0000
omega____ theta____ kappa____ phi______ frames
    -       73.1180  -30.0000   30.0000 69
;
_diffrn_measurement_device_type 'Xcalibur, Eos, Nova'
_diffrn_measurement_method '\w scans'
_diffrn_orient_matrix_UB_11 -0.0302224000
_diffrn_orient_matrix_UB_12 -0.0835326000
_diffrn_orient_matrix_UB_13 -0.0326762000
_diffrn_orient_matrix_UB_21 -0.0929078000
_diffrn_orient_matrix_UB_22 0.0074867000
_diffrn_orient_matrix_UB_23 -0.0603747000
_diffrn_orient_matrix_UB_31 0.0999946000
_diffrn_orient_matrix_UB_32 0.0077223000
_diffrn_orient_matrix_UB_33 -0.0416898000
_diffrn_radiation_monochromator mirror
_diffrn_radiation_probe x-ray
_diffrn_radiation_source 'Mova (Mo) X-ray Source'
_diffrn_radiation_type MoK\a
_diffrn_radiation_wavelength 0.71073
_diffrn_reflns_av_R_equivalents 0.0338
_diffrn_reflns_av_sigmaI/netI 0.0345
_diffrn_reflns_limit_h_max 11
_diffrn_reflns_limit_h_min -11
_diffrn_reflns_limit_k_max 19
_diffrn_reflns_limit_k_min -19
_diffrn_reflns_limit_l_max 20
_diffrn_reflns_limit_l_min -20
_diffrn_reflns_number 113659
_diffrn_reflns_theta_full 25.24
_diffrn_reflns_theta_max 50.12
_diffrn_reflns_theta_min 2.42
_diffrn_standards_number 0
_exptl_absorpt_coefficient_mu 0.625
_exptl_absorpt_correction_T_max 0.910
_exptl_absorpt_correction_T_min 0.865
_exptl_absorpt_correction_type analytical
_exptl_absorpt_process_details
;
CrysAlisPro, Agilent Technologies,
Version 1.171.36.20 (release 27-06-2012 CrysAlis171 .NET)
(compiled Jul 11 2012,15:38:31)
Analytical numeric absorption correction using a multifaceted crystal
            model based on expressions derived by R.C. Clark & J.S. Reid.
(Clark, R. C. & Reid, J. S. (1995). Acta Cryst. A51, 887-897)
;
_exptl_crystal_colour colourless
_exptl_crystal_density_diffrn 1.797
_exptl_crystal_density_method 'Not Measured'
_exptl_crystal_description block
_exptl_crystal_F_000 228
_exptl_crystal_recrystallization_method 'Re-crystallisation from solvent: '
_exptl_crystal_size_max 0.3819
_exptl_crystal_size_mid 0.2022
_exptl_crystal_size_min 0.2002
_refine_diff_density_max 0.14
_refine_diff_density_min -0.15
_refine_diff_density_rms 0.03
_refine_ls_extinction_method none
_refine_ls_goodness_of_fit_ref 0.923
_refine_ls_hydrogen_treatment constr
_refine_ls_matrix_type full
_refine_ls_number_parameters 296
_refine_ls_number_reflns 5603
_refine_ls_number_restraints 0
_refine_ls_R_factor_all 0.015
_refine_ls_R_factor_gt 0.013
_refine_ls_shift/su_max 0
_refine_ls_structure_factor_coef Fsqd
_refine_ls_weighting_details
;
        calc w2 = 1/[s^2^(Fo^2^)]
;
_refine_ls_weighting_scheme calc
_refine_ls_wR_factor_ref 0.034
_reflns_number_gt 8061
_reflns_number_total 8617
_reflns_threshold_expression I>3\s(I)
_cod_data_source_file c5cp04412j2.cif
_cod_data_source_block new
_cod_depositor_comments 'Adding full bibliography for 7221877.cif.'
_cod_database_code 7221877

loop_
_space_group_symop_id
_space_group_symop_operation_xyz
1 +X,+Y,+Z
2 -X,-Y,-Z

loop_
_atom_local_axes_atom_label
_atom_local_axes_atom0
_atom_local_axes_ax1
_atom_local_axes_atom1
_atom_local_axes_atom2
_atom_local_axes_ax2
S(1) C(2) Z S(1) C(1) Y
S(2) O(2) Z S(2) O(3) Y
O(1) C(3) Z O(1) N(4) Y
O(2) S(2) Z O(2) N(1) Y
O(3) S(2) Z O(3) N(1) Y
N(1) H(2N) Z N(1) H(1N) Y
N(2) C(1) Z N(2) N(3) Y
N(3) C(2) Z N(3) N(2) Y
N(4) H(4N) Z N(4) C(3) Y
C(1) N(2) Z C(1) S(1) Y
C(2) N(3) Z C(2) N(4) Y
C(3) O(1) Z C(3) N(4) Y
C(4) H(4C) Z C(4) H(4B) Y
H(1N) N(1) Z H(1N) H(2N) Y
H(2N) N(1) Z H(2N) H(1N) Y
H(4A) C(4) Z H(4A) H(4C) Y
H(4B) C(4) Z H(4B) H(4C) Y
H(4C) C(4) Z H(4C) H(4A) Y
H(4N) N(4) Z H(4N) C(2) Y

loop_
_atom_rho_multipole_atom_label
_atom_rho_multipole_coeff_Pv
_atom_rho_multipole_coeff_P00
_atom_rho_multipole_coeff_P11
_atom_rho_multipole_coeff_P1-1
_atom_rho_multipole_coeff_P10
_atom_rho_multipole_coeff_P20
_atom_rho_multipole_coeff_P21
_atom_rho_multipole_coeff_P2-1
_atom_rho_multipole_coeff_P22
_atom_rho_multipole_coeff_P2-2
_atom_rho_multipole_coeff_P30
_atom_rho_multipole_coeff_P31
_atom_rho_multipole_coeff_P3-1
_atom_rho_multipole_coeff_P32
_atom_rho_multipole_coeff_P3-2
_atom_rho_multipole_coeff_P33
_atom_rho_multipole_coeff_P3-3
_atom_rho_multipole_coeff_P40
_atom_rho_multipole_coeff_P41
_atom_rho_multipole_coeff_P4-1
_atom_rho_multipole_coeff_P42
_atom_rho_multipole_coeff_P4-2
_atom_rho_multipole_coeff_P43
_atom_rho_multipole_coeff_P4-3
_atom_rho_multipole_coeff_P44
_atom_rho_multipole_coeff_P4-4
_atom_rho_multipole_kappa
_atom_rho_multipole_kappa_prime0
_atom_rho_multipole_kappa_prime1
_atom_rho_multipole_kappa_prime2
_atom_rho_multipole_kappa_prime3
_atom_rho_multipole_kappa_prime4
_atom_rho_multipole_radial_slater_n0
_atom_rho_multipole_radial_slater_zeta0
_atom_rho_multipole_radial_slater_n1
_atom_rho_multipole_radial_slater_zeta1
_atom_rho_multipole_radial_slater_n2
_atom_rho_multipole_radial_slater_zeta2
_atom_rho_multipole_radial_slater_n3
_atom_rho_multipole_radial_slater_zeta3
_atom_rho_multipole_radial_slater_n4
_atom_rho_multipole_radial_slater_zeta4
S(1) 5.9107 0 0 -0.0413 -0.0586 -0.0493 0 0.1031 0.0837 0 0.0974 0 -0.1107 0.0196 0 0 -0.0766 0.0823 0 -0.0194 0.057 0 0 -0.001 0.0218 0 1.019037 0.85023 0.85023 0.85023 0.85023 0.85023 4 3.8512666666667 4 3.8512666666667 4 3.8512666666667 4 3.8512666666667 4 3.8512666666667
S(2) 5.7764 0 -0.0109 0.0738 0.0476 0.1723 0.0505 -0.1804 -0.1621 0.0755 0.632 -0.0003 0.1242 0.1499 -0.0392 0.0419 -0.421 0.0802 -0.029 -0.0125 -0.0985 0.0202 -0.0294 0.2345 -0.0102 -0.0241 0.999809 0.796785 0.796785 0.796785 0.796785 0.796785 4 3.8512666666667 4 3.8512666666667 4 3.8512666666667 4 3.8512666666667 4 3.8512666666667
O(1) 6.1024 0 0 0 -0.0757 -0.0125 0 0 -0.0812 0 0.0524 0 0 0.0235 0 0 0 0 0 0 0 0 0 0 0 0 0.992222 0.844959 0.844959 0.844959 0.844959 0.844959 2 4.466 2 4.466 2 4.466 3 4.466 4 4.466
O(2) 6.2033 0 0 0 -0.0657 -0.039 0 0 -0.0111 0 0.0171 0 0 -0.0089 0 0 0 0 0 0 0 0 0 0 0 0 0.985345 1.184725 1.184725 1.184725 1.184725 1.184725 2 4.466 2 4.466 2 4.466 3 4.466 4 4.466
O(3) 6.1797 0 0 0 -0.0575 -0.0357 0 0 -0.0049 0 0.0033 0 0 0.0047 0 0 0 0 0 0 0 0 0 0 0 0 0.985345 1.184725 1.184725 1.184725 1.184725 1.184725 2 4.466 2 4.466 2 4.466 3 4.466 4 4.466
N(1) 5.0111 0 0.0589 -0.0024 -0.0413 0.0096 -0.0347 0.0016 -0.0036 -0.0523 0.1308 0.0431 -0.009 0.0514 -0.0361 0.0165 -0.0575 0 0 0 0 0 0 0 0 0 0.993658 0.971395 0.971395 0.971395 0.971395 0.971395 2 3.83936 2 3.83936 2 3.83936 3 3.83936 4 3.83936
N(2) 5.1429 0 0 -0.1336 -0.0588 0.0895 0 0.0601 -0.111 0 0.1289 0 -0.0189 0.0708 0 0 -0.0673 0 0 0 0 0 0 0 0 0 0.984453 0.953285 0.953285 0.953285 0.953285 0.953285 2 3.83936 2 3.83936 2 3.83936 3 3.83936 4 3.83936
N(3) 5.2043 0 0 -0.1177 -0.0745 0.0324 0 0.08 -0.0577 0 0.12 0 -0.0389 0.0714 0 0 -0.0559 0 0 0 0 0 0 0 0 0 0.984453 0.953285 0.953285 0.953285 0.953285 0.953285 2 3.83936 2 3.83936 2 3.83936 3 3.83936 4 3.83936
N(4) 4.9218 0 0 0.0613 0.0324 0.0328 0 -0.034 0.0141 0 0.1798 0 -0.0279 0.1135 0 0 -0.001 0 0 0 0 0 0 0 0 0 1.002975 0.889513 0.889513 0.889513 0.889513 0.889513 2 3.83936 2 3.83936 2 3.83936 3 3.83936 4 3.83936
C(1) 4.2386 0 0 0.0405 0.05 0.1098 0 0.0283 -0.0657 0 0.1981 0 0.013 0.1549 0 0 -0.0048 0 0 0 0 0 0 0 0 0 1.001878 0.978355 0.978355 0.978355 0.978355 0.978355 2 3.1762 2 3.1762 2 3.1762 3 3.1762 4 3.1762
C(2) 4.2673 0 0 -0.0329 0.0482 0.1251 0 -0.034 -0.1608 0 0.2834 0 0.0133 0.2294 0 0 -0.0217 0 0 0 0 0 0 0 0 0 0.99357 0.942948 0.942948 0.942948 0.942948 0.942948 2 3.1762 2 3.1762 2 3.1762 3 3.1762 4 3.1762
C(3) 4.121 0 0 -0.0523 0.1037 0.2507 0 0.0457 -0.2256 0 0.397 0 -0.0525 0.2981 0 0 -0.0122 0 0 0 0 0 0 0 0 0 0.987717 0.868223 0.868223 0.868223 0.868223 0.868223 2 3.1762 2 3.1762 2 3.1762 3 3.1762 4 3.1762
C(4) 4.004 0 0.0419 0.0129 0.031 -0.0029 0.0062 -0.0058 -0.0216 -0.0243 0.1747 0.0207 -0.0285 -0.0347 -0.037 -0.0166 -0.183 0 0 0 0 0 0 0 0 0 0.999554 0.977534 0.977534 0.977534 0.977534 0.977534 2 3.1762 2 3.1762 2 3.1762 3 3.1762 4 3.1762
H(1N) 0.7311 0 0 0 0.1969 0.061 0 0 0 0 0 0 0 0 0 0 0 0 0 0 0 0 0 0 0 0 1.2 1.2 1.2 1.2 1.2 1.2 0 2 1 2 2 2 3 2 4 2
H(2N) 0.8502 0 0 0 0.2226 0.1272 0 0 0 0 0 0 0 0 0 0 0 0 0 0 0 0 0 0 0 0 1.2 1.2 1.2 1.2 1.2 1.2 0 2 1 2 2 2 3 2 4 2
H(4A) 0.8723 0 0 0 0.1602 -0.0144 0 0 0 0 0 0 0 0 0 0 0 0 0 0 0 0 0 0 0 0 1.2 1.2 1.2 1.2 1.2 1.2 0 2 1 2 2 2 3 2 4 2
H(4B) 0.8482 0 0 0 0.1618 0.0167 0 0 0 0 0 0 0 0 0 0 0 0 0 0 0 0 0 0 0 0 1.2 1.2 1.2 1.2 1.2 1.2 0 2 1 2 2 2 3 2 4 2
H(4C) 0.8638 0 0 0 0.1382 0.0413 0 0 0 0 0 0 0 0 0 0 0 0 0 0 0 0 0 0 0 0 1.2 1.2 1.2 1.2 1.2 1.2 0 2 1 2 2 2 3 2 4 2
H(4N) 0.7513 0 0 0 0.1725 0.0482 0 0 0 0 0 0 0 0 0 0 0 0 0 0 0 0 0 0 0 0 1.2 1.2 1.2 1.2 1.2 1.2 0 2 1 2 2 2 3 2 4 2

loop_
_atom_site_aniso_label
_atom_site_aniso_U_11
_atom_site_aniso_U_22
_atom_site_aniso_U_33
_atom_site_aniso_U_23
_atom_site_aniso_U_13
_atom_site_aniso_U_12
S(1) 0.010146 0.007505 0.010426 0.000755 0.002426 0.000161
S(2) 0.010038 0.009419 0.01006 0.001982 0.002796 0.001095
O(1) 0.013843 0.010138 0.01602 -0.001158 0.003929 -0.001025
O(2) 0.012401 0.015326 0.01658 0.00266 0.001974 -0.002699
O(3) 0.015296 0.012797 0.015232 0.002209 0.005504 0.005446
N(1) 0.018469 0.011061 0.0115 0.003041 0.001581 0.002898
N(2) 0.011984 0.009006 0.010247 0.000537 0.003397 -0.000083
N(3) 0.011524 0.008362 0.010513 0.00034 0.003402 -0.000464
N(4) 0.011225 0.008658 0.010872 0.000008 0.003851 0.000212
C(1) 0.010766 0.008871 0.009885 0.001458 0.002858 0.000739
C(2) 0.009943 0.007865 0.009663 0.000922 0.002601 0.000899
C(3) 0.010968 0.009042 0.010739 0.00029 0.002633 0.001707
C(4) 0.015022 0.015305 0.012847 0.000228 0.005418 0.003206
H(1N) 0.023829 0.025284 0.025045 0.001517 0.000567 0.002122
H(2N) 0.033753 0.020626 0.030451 0.005159 0.008567 0.010628
H(4A) 0.04047 0.024248 0.041324 0.00633 0.019391 0.000623
H(4B) 0.032309 0.043845 0.021662 -0.0044 0.003893 -0.000643
H(4C) 0.035314 0.050147 0.03846 0.017593 0.013966 0.024655
H(4N) 0.024589 0.023188 0.027896 0.00148 0.010255 -0.004937

loop_
_atom_site_label
_atom_site_fract_x
_atom_site_fract_y
_atom_site_fract_z
_atom_site_U_iso_or_equiv
_atom_site_occupancy
_atom_site_symmetry_multiplicity
S(1) 0.590386 0.307752 0.495823 0.01 1 2
S(2) 0.77033 0.189683 0.197371 0.01 1 2
O(1) 0.461708 0.444494 0.764843 0.015 1 2
O(2) 0.988825 0.317666 0.280283 0.016 1 2
O(3) 0.810675 0.036481 0.12498 0.014 1 2
N(1) 0.595344 0.246191 0.072944 0.014 1 2
N(2) 0.393122 0.034293 0.299756 0.011 1 2
N(3) 0.250186 0.041944 0.409352 0.011 1 2
N(4) 0.201177 0.204163 0.635022 0.011 1 2
C(1) 0.5744 0.162808 0.329608 0.01 1 2
C(2) 0.328805 0.177326 0.5181 0.01 1 2
C(3) 0.269457 0.339044 0.753927 0.011 1 2
C(4) 0.090163 0.348281 0.863109 0.015 1 2
H(1N) 0.451787 0.156195 -0.001041 0.027 1 2
H(2N) 0.547196 0.351095 0.118801 0.028 1 2
H(4A) 0.000236 0.230074 0.861738 0.035 1 2
H(4B) 0.206313 0.416486 0.973257 0.037 1 2
H(4C) -0.060657 0.405551 0.825325 0.038 1 2
H(4N) 0.044231 0.117048 0.633051 0.027 1 2

loop_
_atom_type_symbol
_atom_type_description
_atom_type_scat_dispersion_real
_atom_type_scat_dispersion_imag
_atom_type_scat_source
C C 0.0033 0.0016 'International Tables Vol C Tables 4.2.6.8 and 6.1.1.4'
H H 0.0000 0.0000 'International Tables Vol C Tables 4.2.6.8 and 6.1.1.4'
N N 0.0061 0.0033 'International Tables Vol C Tables 4.2.6.8 and 6.1.1.4'
O O 0.0106 0.0060 'International Tables Vol C Tables 4.2.6.8 and 6.1.1.4'
B B 0.0013 0.0007 'International Tables Vol C Tables 4.2.6.8 and 6.1.1.4'

loop_
_exptl_crystal_face_index_h
_exptl_crystal_face_index_k
_exptl_crystal_face_index_l
_exptl_crystal_face_perp_dist
_exptl_oxdiff_crystal_face_indexfrac_h
_exptl_oxdiff_crystal_face_indexfrac_k
_exptl_oxdiff_crystal_face_indexfrac_l
_exptl_oxdiff_crystal_face_x
_exptl_oxdiff_crystal_face_y
_exptl_oxdiff_crystal_face_z
-6 1 -6 0.1026 -5.9885 0.9867 -5.9796 0.2940 0.9248 -0.3419
0 2 -13 0.1105 -0.0064 1.9861 -12.9713 0.2581 0.7986 0.5555
6 0 5 0.0889 5.9881 0.0108 4.9806 -0.3446 -0.8570 0.3912
6 -5 -7 0.1470 5.9813 -4.9904 -6.9836 0.4643 -0.1714 0.8507
1 -2 12 0.1004 1.0035 -1.9858 11.9725 -0.2557 -0.8309 -0.4141
-6 6 7 0.1492 -5.9812 5.9887 6.9822 -0.5476 0.1790 -0.8429
0 13 -3 0.0968 0.0003 12.9754 -3.0104 -0.9855 0.2789 0.2257
1 -13 3 0.0876 0.9973 -12.9743 3.0092 0.9553 -0.3715 -0.1259

loop_
_geom_angle_atom_site_label_1
_geom_angle_atom_site_label_2
_geom_angle_atom_site_label_3
_geom_angle
_geom_angle_site_symmetry_1
_geom_angle_site_symmetry_2
_geom_angle_site_symmetry_3
_geom_angle_publ_flag
C(1) S(1) C(2) 85.308673402603 1_555 1_555 1_555 yes
O(2) S(2) O(3) 120.8118467951 1_555 1_555 1_555 yes
O(2) S(2) N(1) 108.82159156287 1_555 1_555 1_555 yes
O(2) S(2) C(1) 105.37195925612 1_555 1_555 1_555 yes
O(3) S(2) N(1) 108.01468854632 1_555 1_555 1_555 yes
O(3) S(2) C(1) 106.73808804501 1_555 1_555 1_555 yes
N(1) S(2) C(1) 106.17269280617 1_555 1_555 1_555 yes
S(2) N(1) H(1N) 113.21296311525 1_555 1_555 1_555 yes
S(2) N(1) H(2N) 112.1090483466 1_555 1_555 1_555 yes
H(1N) N(1) H(2N) 118.4325809598 1_555 1_555 1_555 yes
N(3) N(2) C(1) 111.49614487249 1_555 1_555 1_555 yes
N(2) N(3) C(2) 112.45295704079 1_555 1_555 1_555 yes
C(2) N(4) C(3) 123.9575174835 1_555 1_555 1_555 yes
C(2) N(4) H(4N) 117.85310692833 1_555 1_555 1_555 yes
C(3) N(4) H(4N) 118.18931499935 1_555 1_555 1_555 yes
S(1) C(1) S(2) 123.39050776487 1_555 1_555 1_555 yes
S(1) C(1) N(2) 115.95208368367 1_555 1_555 1_555 yes
S(2) C(1) N(2) 120.4508209101 1_555 1_555 1_555 yes
S(1) C(2) N(3) 114.7868678831 1_555 1_555 1_555 yes
S(1) C(2) N(4) 125.80050781496 1_555 1_555 1_555 yes
N(3) C(2) N(4) 119.40945057037 1_555 1_555 1_555 yes
O(1) C(3) N(4) 120.86249147981 1_555 1_555 1_555 yes
O(1) C(3) C(4) 124.26237015506 1_555 1_555 1_555 yes
N(4) C(3) C(4) 114.85086142529 1_555 1_555 1_555 yes
C(3) C(4) H(4A) 109.39091380641 1_555 1_555 1_555 yes
C(3) C(4) H(4B) 107.62783486897 1_555 1_555 1_555 yes
C(3) C(4) H(4C) 107.38768225927 1_555 1_555 1_555 yes
H(4A) C(4) H(4B) 111.78241074508 1_555 1_555 1_555 yes
H(4A) C(4) H(4C) 109.12835659438 1_555 1_555 1_555 yes
H(4B) C(4) H(4C) 111.4010952778 1_555 1_555 1_555 yes

loop_
_geom_bond_atom_site_label_1
_geom_bond_atom_site_label_2
_geom_bond_distance
_geom_bond_site_symmetry_1
_geom_bond_site_symmetry_2
_geom_bond_publ_flag
S(1) C(1) 1.7322942601759 1_555 1_555 yes
S(1) C(2) 1.7253005634145 1_555 1_555 yes
S(2) O(2) 1.4325085205796 1_555 1_555 yes
S(2) O(3) 1.4326124299712 1_555 1_555 yes
S(2) N(1) 1.6034669126349 1_555 1_555 yes
S(2) C(1) 1.7713759326223 1_555 1_555 yes
O(1) C(3) 1.2330399804517 1_555 1_555 yes
N(1) H(1N) 1.0202356948557 1_555 1_555 yes
N(1) H(2N) 1.0193804594901 1_555 1_555 yes
N(2) N(3) 1.3629825258191 1_555 1_555 yes
N(2) C(1) 1.2995496071749 1_555 1_555 yes
N(3) C(2) 1.3184880710302 1_555 1_555 yes
N(4) C(2) 1.3669231973772 1_555 1_555 yes
N(4) C(3) 1.3644814914103 1_555 1_555 yes
N(4) H(4N) 1.029972950624 1_555 1_555 yes
C(3) C(4) 1.4977052399439 1_555 1_555 yes
C(4) H(4A) 1.0771846741583 1_555 1_555 yes
C(4) H(4B) 1.0767159976019 1_555 1_555 yes
C(4) H(4C) 1.0770778700216 1_555 1_555 yes

loop_
_geom_torsion_atom_site_label_1
_geom_torsion_atom_site_label_2
_geom_torsion_atom_site_label_3
_geom_torsion_atom_site_label_4
_geom_torsion
_geom_torsion_site_symmetry_1
_geom_torsion_site_symmetry_2
_geom_torsion_site_symmetry_3
_geom_torsion_site_symmetry_4
_geom_torsion_publ_flag
C(2) S(1) C(1) S(2) 174.45837205621 1_555 1_555 1_555 1_555 yes
C(2) S(1) C(1) N(2) -0.32877230060838 1_555 1_555 1_555 1_555 yes
C(1) S(1) C(2) N(3) 0.52683460243088 1_555 1_555 1_555 1_555 yes
C(1) S(1) C(2) N(4) -178.81679392627 1_555 1_555 1_555 1_555 yes
O(2) S(2) N(1) H(1N) 171.2781100522 1_555 1_555 1_555 1_555 yes
O(2) S(2) N(1) H(2N) -51.54929861757 1_555 1_555 1_555 1_555 yes
O(2) S(2) C(1) S(1) 20.689687042713 1_555 1_555 1_555 1_555 yes
O(2) S(2) C(1) N(2) -164.74815132674 1_555 1_555 1_555 1_555 yes
O(3) S(2) N(1) H(1N) 38.442369553117 1_555 1_555 1_555 1_555 yes
O(3) S(2) N(1) H(2N) 175.61496508556 1_555 1_555 1_555 1_555 yes
O(3) S(2) C(1) S(1) 150.28842561316 1_555 1_555 1_555 1_555 yes
O(3) S(2) C(1) N(2) -35.149412756287 1_555 1_555 1_555 1_555 yes
N(1) S(2) C(1) S(1) -94.657882023089 1_555 1_555 1_555 1_555 yes
N(1) S(2) C(1) N(2) 79.90428380967 1_555 1_555 1_555 1_555 yes
C(1) S(2) N(1) H(1N) -75.739472049287 1_555 1_555 1_555 1_555 yes
C(1) S(2) N(1) H(2N) 61.433123483153 1_555 1_555 1_555 1_555 yes
N(3) N(2) C(1) S(1) 0 1_555 1_555 1_555 1_555 yes
N(3) N(2) C(1) S(2) -174.88563891217 1_555 1_555 1_555 1_555 yes
C(1) N(2) N(3) C(2) 0.34575508521606 1_555 1_555 1_555 1_555 yes
N(2) N(3) C(2) S(1) -0.61420032730639 1_555 1_555 1_555 1_555 yes
N(2) N(3) C(2) N(4) 178.77469415834 1_555 1_555 1_555 1_555 yes
C(3) N(4) C(2) S(1) -1.6773539152891 1_555 1_555 1_555 1_555 yes
C(2) N(4) C(3) O(1) -2.6482221256248 1_555 1_555 1_555 1_555 yes
C(3) N(4) C(2) N(3) 179.00670615625 1_555 1_555 1_555 1_555 yes
C(2) N(4) C(3) C(4) 175.63362135565 1_555 1_555 1_555 1_555 yes
H(4N) N(4) C(2) S(1) 178.41711081307 1_555 1_555 1_555 1_555 yes
H(4N) N(4) C(2) N(3) -0.89883331760219 1_555 1_555 1_555 1_555 yes
H(4N) N(4) C(3) O(1) 177.25702189556 1_555 1_555 1_555 1_555 yes
H(4N) N(4) C(3) C(4) -4.4611388253737 1_555 1_555 1_555 1_555 yes
O(1) C(3) C(4) H(4A) -153.9563714088 1_555 1_555 1_555 1_555 yes
O(1) C(3) C(4) H(4B) -32.313514864196 1_555 1_555 1_555 1_555 yes
O(1) C(3) C(4) H(4C) 87.733405330668 1_555 1_555 1_555 1_555 yes
N(4) C(3) C(4) H(4A) 27.828195786589 1_555 1_555 1_555 1_555 yes
N(4) C(3) C(4) H(4B) 149.4710523312 1_555 1_555 1_555 1_555 yes
N(4) C(3) C(4) H(4C) -90.482031676149 1_555 1_555 1_555 1_555 yes
